data_8105127
loop_
_publ_author_name
'Zhu, Yuanliang'
'Ma, Jingwei'
'Li, Shaofeng'
'Cai, Bin'

_publ_section_title
;
 The crystal structure of 3-carboxy-5-methylpyridin-1-ium-2-carboxylate,
 C8H7NO4
;
_journal_issue 2
_journal_name_full 'Zeitschrift f\"ur Kristallographie - New Crystal Structures'
_journal_page_first 419
_journal_page_last 420
_journal_paper_doi 10.1515/ncrs-2019-0722
_journal_volume 235
_journal_year 2020
_chemical_formula_moiety 'C8 H7 N O4'
_chemical_formula_sum 'C8 H7 N O4'
_chemical_formula_weight 181.15
_space_group_crystal_system orthorhombic
_space_group_IT_number 56
_space_group_name_Hall '-P 2ab 2ac'
_space_group_name_H-M_alt 'P c c n'
_atom_sites_solution_hydrogens mixed
_atom_sites_solution_primary dual
_cell_angle_alpha 90
_cell_angle_beta 90
_cell_angle_gamma 90
_cell_formula_units_Z 8
_cell_length_a 14.1361(10)
_cell_length_b 15.8923(12)
_cell_length_c 6.6410(6)
_cell_measurement_reflns_used 5632
_cell_measurement_temperature 150(2)
_cell_measurement_theta_max 26.37
_cell_measurement_theta_min 2.56
_cell_volume 1491.9(2)
_computing_cell_refinement 'SAINT v8.37A (Bruker, 2015) [1]'
_computing_data_collection 'Bruker APEX-II'
_computing_data_reduction 'SAINT v8.37A (Bruker, 2015) [1]'
_computing_molecular_graphics 'Olex2 (Dolomanov et al., 2009) [4]'
_computing_publication_material 'Olex2 (Dolomanov et al., 2009) [4]'
_computing_structure_refinement 'olex2.refine (Bourhis et al., 2015) [3]'
_computing_structure_solution 'ShelXT (Sheldrick, 2015) [2]'
_diffrn_ambient_temperature 149.99
_diffrn_measured_fraction_theta_full 0.997
_diffrn_measured_fraction_theta_max 0.995
_diffrn_measurement_device 'Bruker APEX-II diffractometer'
_diffrn_measurement_device_type 'Bruker APEX-II CCD'
_diffrn_measurement_method '\f and \w scans'
_diffrn_radiation_type MoK\a
_diffrn_radiation_wavelength 0.71073
_diffrn_reflns_av_R_equivalents 0.0539
_diffrn_reflns_av_unetI/netI 0.0215
_diffrn_reflns_Laue_measured_fraction_full 0.997
_diffrn_reflns_Laue_measured_fraction_max 0.995
_diffrn_reflns_limit_h_max 17
_diffrn_reflns_limit_h_min -16
_diffrn_reflns_limit_k_max 19
_diffrn_reflns_limit_k_min -19
_diffrn_reflns_limit_l_max 8
_diffrn_reflns_limit_l_min -8
_diffrn_reflns_number 16801
_diffrn_reflns_point_group_measured_fraction_full 0.997
_diffrn_reflns_point_group_measured_fraction_max 0.995
_diffrn_reflns_theta_full 25.242
_diffrn_reflns_theta_max 26.413
_diffrn_reflns_theta_min 2.563
_diffrn_standards_number 0
_exptl_absorpt_coefficient_mu 0.132
_exptl_absorpt_correction_T_max 0.7454
_exptl_absorpt_correction_T_min 0.6459
_exptl_absorpt_correction_type multi-scan
_exptl_absorpt_process_details
;
SADABS-2016/2 (Bruker,2016/2) was used for absorption correction.
wR2(int) was 0.0801 before and 0.0612 after correction.
The Ratio of minimum to maximum transmission is 0.8665.
The \l/2 correction factor is Not present.
;
_exptl_crystal_colour colorless
_exptl_crystal_density_diffrn 1.613
_exptl_crystal_description block
_exptl_crystal_F_000 752
_exptl_crystal_size_max 0.25
_exptl_crystal_size_mid 0.2
_exptl_crystal_size_min 0.1
_refine_diff_density_max 0.298
_refine_diff_density_min -0.252
_refine_diff_density_rms 0.060
_refine_ls_extinction_coef .
_refine_ls_extinction_method none
_refine_ls_goodness_of_fit_ref 1.025
_refine_ls_hydrogen_treatment mixed
_refine_ls_matrix_type full
_refine_ls_number_parameters 124
_refine_ls_number_reflns 1535
_refine_ls_number_restraints 0
_refine_ls_restrained_S_all 1.025
_refine_ls_R_factor_all 0.0544
_refine_ls_R_factor_gt 0.0406
_refine_ls_shift/su_max 0.000
_refine_ls_shift/su_mean 0.000
_refine_ls_structure_factor_coef Fsqd
_refine_ls_weighting_details 'w=1/[\s^2^(Fo^2^)+(0.0678P)^2^+0.7136P] where P=(Fo^2^+2Fc^2^)/3'
_refine_ls_weighting_scheme calc
_refine_ls_wR_factor_gt 0.1049
_refine_ls_wR_factor_ref 0.1155
_reflns_Friedel_coverage 0.000
_reflns_Friedel_fraction_full .
_reflns_Friedel_fraction_max .
_reflns_number_gt 1232
_reflns_number_total 1535
_reflns_threshold_expression 'I > 2\s(I)'
_cod_data_source_file suppl_ncrs-2019-0722_suppl.cif
_cod_data_source_block 1
_cod_database_code 8105127
_shelx_space_group_comment
;
The symmetry employed for this shelxl refinement is uniquely defined
by the following loop, which should always be used as a source of
symmetry information in preference to the above space-group names.
They are only intended as comments.
;
_shelx_estimated_absorpt_t_max 0.987
_shelx_estimated_absorpt_t_min 0.968
_olex2_refinement_description
;
1. Fixed Uiso
 At 1.2 times of:
  All C(H) groups
 At 1.5 times of:
  All C(H,H,H) groups, All O(H) groups
2.a Aromatic/amide H refined with riding coordinates:
 C3(H3), C5(H5)
2.b Idealised Me refined as rotating group:
 C8(H8A,H8B,H8C)
2.c Idealised tetrahedral OH refined as rotating group:
 O4(H4)
;

loop_
_space_group_symop_operation_xyz
'x, y, z'
'-x+1/2, -y+1/2, z'
'-x, y+1/2, -z+1/2'
'x+1/2, -y, -z+1/2'
'-x, -y, -z'
'x-1/2, y-1/2, -z'
'x, -y-1/2, z-1/2'
'-x-1/2, y, z-1/2'

loop_
_atom_site_label
_atom_site_type_symbol
_atom_site_fract_x
_atom_site_fract_y
_atom_site_fract_z
_atom_site_U_iso_or_equiv
_atom_site_adp_type
_atom_site_occupancy
_atom_site_site_symmetry_order
_atom_site_calc_flag
_atom_site_refinement_flags_posn
_atom_site_refinement_flags_adp
_atom_site_refinement_flags_occupancy
_atom_site_disorder_assembly
_atom_site_disorder_group
C1 C 0.64456(11) 0.60483(10) 0.3572(2) 0.0185(4) Uani 1 1 d . . . . .
C2 C 0.57641(11) 0.54590(10) 0.2991(2) 0.0193(4) Uani 1 1 d . . . . .
C3 C 0.48719(12) 0.57573(10) 0.2442(3) 0.0209(4) Uani 1 1 d . . . . .
H3 H 0.440601 0.536278 0.202793 0.025 Uiso 1 1 calc R . . . .
C4 C 0.46354(11) 0.66047(10) 0.2475(2) 0.0213(4) Uani 1 1 d . . . . .
C5 C 0.53321(11) 0.71583(10) 0.3099(3) 0.0221(4) Uani 1 1 d . . . . .
H5 H 0.520538 0.774471 0.316246 0.027 Uiso 1 1 calc R . . . .
C6 C 0.74984(12) 0.59518(10) 0.4117(3) 0.0214(4) Uani 1 1 d . . . . .
C7 C 0.58749(12) 0.45027(10) 0.2888(3) 0.0220(4) Uani 1 1 d . . . . .
C8 C 0.36724(12) 0.69144(11) 0.1864(3) 0.0275(4) Uani 1 1 d . . . . .
H8A H 0.350907 0.668437 0.053986 0.041 Uiso 1 1 calc GR . . . .
H8B H 0.367708 0.753040 0.179692 0.041 Uiso 1 1 calc GR . . . .
H8C H 0.320339 0.673036 0.285753 0.041 Uiso 1 1 calc GR . . . .
H1 H 0.6642(16) 0.7239(14) 0.392(3) 0.037(6) Uiso 1 1 d . . . . .
N1 N 0.61841(10) 0.68633(9) 0.3613(2) 0.0202(3) Uani 1 1 d . . . . .
O1 O 0.79312(8) 0.66138(8) 0.4425(2) 0.0287(3) Uani 1 1 d . . . . .
O2 O 0.78408(8) 0.52211(8) 0.4220(2) 0.0311(3) Uani 1 1 d . . . . .
O3 O 0.52042(9) 0.40893(8) 0.2325(2) 0.0309(3) Uani 1 1 d . . . . .
O4 O 0.66619(9) 0.41579(7) 0.3451(2) 0.0317(4) Uani 1 1 d . . . . .
H4 H 0.707325 0.453275 0.362039 0.047 Uiso 1 1 calc GR . . . .

loop_
_atom_site_aniso_label
_atom_site_aniso_U_11
_atom_site_aniso_U_22
_atom_site_aniso_U_33
_atom_site_aniso_U_23
_atom_site_aniso_U_13
_atom_site_aniso_U_12
C1 0.0182(8) 0.0168(8) 0.0204(8) 0.0011(6) 0.0027(6) -0.0007(6)
C2 0.0191(8) 0.0176(8) 0.0213(9) 0.0001(6) 0.0019(6) 0.0000(6)
C3 0.0186(8) 0.0203(8) 0.0237(9) -0.0009(6) 0.0009(7) -0.0030(6)
C4 0.0192(8) 0.0196(8) 0.0252(9) 0.0005(7) 0.0024(6) 0.0011(6)
C5 0.0208(8) 0.0161(8) 0.0294(9) -0.0009(6) 0.0027(6) 0.0015(6)
C6 0.0185(8) 0.0197(8) 0.0259(9) 0.0021(6) -0.0004(7) 0.0002(6)
C7 0.0220(8) 0.0176(8) 0.0263(9) 0.0012(7) 0.0018(7) 0.0000(6)
C8 0.0208(9) 0.0215(9) 0.0402(11) -0.0010(7) -0.0031(7) 0.0019(7)
N1 0.0183(7) 0.0153(7) 0.0271(8) -0.0018(6) 0.0000(6) -0.0013(5)
O1 0.0217(6) 0.0207(6) 0.0438(8) 0.0028(6) -0.0065(5) -0.0054(5)
O2 0.0210(6) 0.0205(6) 0.0519(9) -0.0026(6) -0.0071(6) 0.0036(5)
O3 0.0280(7) 0.0170(6) 0.0478(8) -0.0033(5) -0.0074(6) -0.0030(5)
O4 0.0221(7) 0.0158(6) 0.0571(9) 0.0008(6) -0.0056(6) 0.0008(5)

loop_
_atom_type_symbol
_atom_type_description
_atom_type_scat_dispersion_real
_atom_type_scat_dispersion_imag
_atom_type_scat_source
C C 0.0033 0.0016 'International Tables Vol C Tables 4.2.6.8 and 6.1.1.4'
H H 0.0000 0.0000 'International Tables Vol C Tables 4.2.6.8 and 6.1.1.4'
O O 0.0106 0.0060 'International Tables Vol C Tables 4.2.6.8 and 6.1.1.4'
N N 0.0061 0.0033 'International Tables Vol C Tables 4.2.6.8 and 6.1.1.4'

loop_
_geom_angle_atom_site_label_1
_geom_angle_atom_site_label_2
_geom_angle_atom_site_label_3
_geom_angle
_geom_angle_site_symmetry_1
_geom_angle_site_symmetry_3
C2 C1 C6 131.64(14) . .
N1 C1 C2 117.42(15) . .
N1 C1 C6 110.87(14) . .
C1 C2 C7 127.41(15) . .
C3 C2 C1 117.86(15) . .
C3 C2 C7 114.73(14) . .
C2 C3 H3 118.5 . .
C4 C3 C2 122.90(16) . .
C4 C3 H3 118.5 . .
C3 C4 C8 122.12(16) . .
C5 C4 C3 116.75(15) . .
C5 C4 C8 121.13(15) . .
C4 C5 H5 120.2 . .
N1 C5 C4 119.65(15) . .
N1 C5 H5 120.2 . .
O1 C6 C1 115.68(14) . .
O1 C6 O2 125.89(16) . .
O2 C6 C1 118.42(14) . .
O3 C7 C2 118.17(15) . .
O3 C7 O4 122.10(15) . .
O4 C7 C2 119.70(15) . .
C4 C8 H8A 109.5 . .
C4 C8 H8B 109.5 . .
C4 C8 H8C 109.5 . .
H8A C8 H8B 109.5 . .
H8A C8 H8C 109.5 . .
H8B C8 H8C 109.5 . .
C1 N1 H1 116.3(14) . .
C5 N1 C1 125.40(15) . .
C5 N1 H1 118.1(14) . .
C7 O4 H4 109.5 . .

loop_
_geom_bond_atom_site_label_1
_geom_bond_atom_site_label_2
_geom_bond_distance
_geom_bond_site_symmetry_2
C1 C2 1.398(2) .
C1 C6 1.539(2) .
C1 N1 1.347(2) .
C2 C3 1.396(2) .
C2 C7 1.529(2) .
C3 H3 0.9500 .
C3 C4 1.388(2) .
C4 C5 1.384(2) .
C4 C8 1.503(2) .
C5 H5 0.9500 .
C5 N1 1.337(2) .
C6 O1 1.234(2) .
C6 O2 1.260(2) .
C7 O3 1.213(2) .
C7 O4 1.295(2) .
C8 H8A 0.9800 .
C8 H8B 0.9800 .
C8 H8C 0.9800 .
N1 H1 0.90(2) .
O4 H4 0.8400 .
